data_2100618
loop_
_publ_author_name
'Altamura, Maria R.'
'Dapporto Paolo '
'Fedi, Valentina'
'Giolitti, Alessandro'
'Guerri, Annalisa'
'Guidi, Antonio'
'Paoli, Paola'
'Rossi, Patrizia'

_publ_section_title
;
New monocyclic and acyclic hNK-2 antagonists retaining the \b-turn
feature. X-ray and molecular modelling studies
;
_journal_coeditor_code GP5007
_journal_date_accepted 2006-05-16
_journal_date_recd_electronic 2006-02-28
_journal_issue 4
_journal_name_full 'Acta Crystallographica, Section B'
_journal_page_first 889
_journal_page_last 896
_journal_paper_category FA
_journal_paper_doi 10.1107/S0108768106018167
_journal_volume 62
_journal_year 2006
_chemical_formula_sum 'C45 H67 N9 O11 S'
_chemical_formula_weight 942.14
_chemical_name_systematic
;
 ?
;
_space_group_IT_number 19
_symmetry_cell_setting orthorhombic
_symmetry_space_group_name_Hall 'P 2ac 2ab'
_symmetry_space_group_name_H-M 'P 21 21 21'
_atom_sites_solution_hydrogens geom
_atom_sites_solution_primary direct
_atom_sites_solution_secondary difmap
_audit_creation_method SHELXL-97
_cell_angle_alpha 90.00
_cell_angle_beta 90.00
_cell_angle_gamma 90.00
_cell_formula_units_Z 4
_cell_length_a 11.359(3)
_cell_length_b 18.383(4)
_cell_length_c 23.325(7)
_cell_measurement_reflns_used 3800
_cell_measurement_temperature 298
_cell_measurement_theta_max 56.5
_cell_measurement_theta_min 3.1
_cell_volume 4871(2)
_computing_cell_refinement 'SMART, Siemens (1995)'
_computing_data_collection 'SMART, Siemens (1995)'
_computing_data_reduction 'SAINT, Siemens (1995)'
_computing_molecular_graphics 'ORTEP-3 (Farruggia, 1997)'
_computing_publication_material 'PARST-97 (Nardelli, 1997)'
_computing_structure_refinement 'SHELXL-97 (Sheldrick, 1997)'
_computing_structure_solution 'Sir97 (Altomare, 1997)'
_diffrn_ambient_temperature 298
_diffrn_measured_fraction_theta_full 0.953
_diffrn_measured_fraction_theta_max 0.953
_diffrn_measurement_device_type 'three circles SMART CCD'
_diffrn_measurement_method 'intensity from \w scans'
_diffrn_radiation_monochromator 'Goebel mirrors'
_diffrn_radiation_source 'Siemens rotating anode'
_diffrn_radiation_type CuK\a
_diffrn_radiation_wavelength 1.54180
_diffrn_reflns_av_R_equivalents 0.0366
_diffrn_reflns_av_sigmaI/netI 0.0721
_diffrn_reflns_limit_h_max 7
_diffrn_reflns_limit_h_min -12
_diffrn_reflns_limit_k_max 12
_diffrn_reflns_limit_k_min -19
_diffrn_reflns_limit_l_max 25
_diffrn_reflns_limit_l_min -25
_diffrn_reflns_number 8834
_diffrn_reflns_theta_full 56.46
_diffrn_reflns_theta_max 56.46
_diffrn_reflns_theta_min 3.06
_exptl_absorpt_coefficient_mu 1.147
_exptl_absorpt_correction_T_max 0.705
_exptl_absorpt_correction_T_min 0.564
_exptl_absorpt_correction_type empirical
_exptl_absorpt_process_details 'SADABS (Sheldrick, 1996)'
_exptl_crystal_colour colourless
_exptl_crystal_density_diffrn 1.285
_exptl_crystal_density_method 'not measured'
_exptl_crystal_description prism
_exptl_crystal_F_000 2016
_exptl_crystal_size_max 0.6
_exptl_crystal_size_mid 0.4
_exptl_crystal_size_min 0.3
_refine_diff_density_max 0.536
_refine_diff_density_min -0.354
_refine_ls_abs_structure_details 'Flack H D (1983), Acta Cryst. A39, 876-881'
_refine_ls_abs_structure_Flack 0.03(3)
_refine_ls_extinction_method none
_refine_ls_goodness_of_fit_ref 1.033
_refine_ls_hydrogen_treatment constr
_refine_ls_matrix_type full
_refine_ls_number_parameters 597
_refine_ls_number_reflns 5411
_refine_ls_number_restraints 0
_refine_ls_restrained_S_all 1.033
_refine_ls_R_factor_all 0.0634
_refine_ls_R_factor_gt 0.0524
_refine_ls_shift/su_max 0.000
_refine_ls_shift/su_mean 0.000
_refine_ls_structure_factor_coef Fsqd
_refine_ls_weighting_details 'calc w=1/[\s^2^(Fo^2^)+(0.0854P)^2^+0.3813P] where P=(Fo^2^+2Fc^2^)/3'
_refine_ls_weighting_scheme calc
_refine_ls_wR_factor_gt 0.1284
_refine_ls_wR_factor_ref 0.1382
_reflns_number_gt 4612
_reflns_number_total 5411
_reflns_threshold_expression >2sigma(I)
_cod_data_source_file gp5007.cif
_cod_database_code 2100618

loop_
_symmetry_equiv_pos_as_xyz
'x, y, z'
'-x+1/2, -y, z+1/2'
'x+1/2, -y+1/2, -z'
'-x, y+1/2, -z+1/2'

loop_
_atom_site_type_symbol
_atom_site_label
_atom_site_fract_x
_atom_site_fract_y
_atom_site_fract_z
_atom_site_U_iso_or_equiv
_atom_site_adp_type
_atom_site_calc_flag
_atom_site_refinement_flags
_atom_site_occupancy
S S1 0.69273(13) 0.10513(7) 0.27153(5) 0.0339(4) Uani d . 1
O O1 0.7809(3) 0.01736(15) 0.00995(12) 0.0204(8) Uani d . 1
O O2 1.0981(3) -0.01100(15) 0.01490(13) 0.0230(8) Uani d . 1
O O3 1.0793(3) 0.22205(17) -0.06180(13) 0.0247(8) Uani d . 1
O O4 0.7482(3) 0.11762(16) -0.10775(13) 0.0259(8) Uani d . 1
O O5 0.3563(3) 0.09819(17) -0.02467(13) 0.0257(8) Uani d . 1
O O6 0.7170(4) 0.18159(19) 0.27598(14) 0.0469(11) Uani d . 1
O O7 0.6489(3) 0.0668(2) 0.31994(15) 0.0412(10) Uani d . 1
O O8 0.7018(4) 0.0859(2) -0.22300(16) 0.0590(12) Uani d . 1
O O9 0.6356(4) -0.40678(19) -0.11140(13) 0.0441(11) Uani d . 1
O O10 0.7970(4) 0.2084(2) -0.27295(17) 0.0634(13) Uani d . 1
O O11 0.7823(4) 0.2393(2) -0.38700(15) 0.0567(12) Uani d . 1
N N1 0.8322(3) -0.06926(19) -0.05323(15) 0.0194(9) Uani d . 1
H H1N 0.8131 -0.0937 -0.0832 0.033(2) Uiso calc R 1
N N2 1.0138(3) 0.02870(18) -0.06694(14) 0.0180(9) Uani d . 1
H H2N 0.9592 0.0209 -0.0917 0.033(2) Uiso calc R 1
N N3 0.9391(3) 0.1553(2) -0.01689(15) 0.0192(9) Uani d . 1
H H3N 0.9143 0.1124 -0.0084 0.033(2) Uiso calc R 1
N N4 0.6836(3) 0.18180(19) -0.03169(14) 0.0160(9) Uani d . 1
H H4N 0.6283 0.1861 -0.0067 0.033(2) Uiso calc R 1
N N5 0.5405(3) 0.06757(19) 0.00241(14) 0.0187(9) Uani d . 1
H H5N 0.5868 0.0624 0.0313 0.033(2) Uiso calc R 1
N N6 0.4796(4) 0.0619(2) 0.11437(14) 0.0209(9) Uani d . 1
N N7 0.5901(4) 0.0961(2) 0.22131(14) 0.0233(10) Uani d . 1
N N8 0.8117(4) 0.0636(3) 0.25356(17) 0.0387(12) Uani d . 1
N N9 0.8127(4) -0.3092(2) -0.07344(15) 0.0254(10) Uani d . 1
H H9N 0.7638 -0.3355 -0.0924 0.033(2) Uiso calc R 1
C C1 0.5904(4) 0.0655(2) -0.05525(16) 0.0181(11) Uani d . 1
H H1 0.5254 0.0723 -0.0824 0.033(2) Uiso calc R 1
C C2 0.6447(4) -0.0086(2) -0.06741(18) 0.0171(11) Uani d . 1
H H2A 0.6612 -0.0128 -0.1081 0.033(2) Uiso calc R 1
H H2B 0.5893 -0.0465 -0.0571 0.033(2) Uiso calc R 1
C C3 0.7590(4) -0.0187(2) -0.03334(19) 0.0197(11) Uani d . 1
C C4 0.9437(4) -0.0839(2) -0.02532(19) 0.0196(11) Uani d . 1
H H4 0.9276 -0.0979 0.0144 0.033(2) Uiso calc R 1
C C5 1.0233(4) -0.0185(2) -0.02445(19) 0.0172(11) Uani d . 1
C C6 1.0875(4) 0.0928(2) -0.07569(17) 0.0170(11) Uani d . 1
H H6 1.1630 0.0846 -0.0564 0.033(2) Uiso calc R 1
C C7 1.0332(4) 0.1617(3) -0.05122(18) 0.0188(11) Uani d . 1
C C8 0.8776(4) 0.2173(2) 0.00652(18) 0.0208(11) Uani d . 1
H H8 0.9322 0.2585 0.0080 0.033(2) Uiso calc R 1
C C9 0.7743(4) 0.2376(2) -0.03233(19) 0.0212(11) Uani d . 1
H H9A 0.7409 0.2834 -0.0196 0.033(2) Uiso calc R 1
H H9B 0.8026 0.2442 -0.0712 0.033(2) Uiso calc R 1
C C10 0.6792(4) 0.1247(2) -0.06652(18) 0.0172(11) Uani d . 1
C C11 0.4242(4) 0.0773(2) 0.01201(19) 0.0162(11) Uani d . 1
C C12 0.3845(4) 0.0604(3) 0.07233(18) 0.0197(11) Uani d . 1
H H12A 0.3249 0.0953 0.0836 0.033(2) Uiso calc R 1
H H12B 0.3485 0.0125 0.0728 0.033(2) Uiso calc R 1
C C13 0.5080(5) 0.1366(2) 0.13063(19) 0.0242(12) Uani d . 1
H H13A 0.4414 0.1579 0.1505 0.033(2) Uiso calc R 1
H H13B 0.5225 0.1651 0.0963 0.033(2) Uiso calc R 1
C C14 0.6156(5) 0.1397(3) 0.16910(19) 0.0286(13) Uani d . 1
H H14A 0.6835 0.1199 0.1492 0.033(2) Uiso calc R 1
H H14B 0.6327 0.1896 0.1795 0.033(2) Uiso calc R 1
C C15 0.5602(5) 0.0204(3) 0.20661(19) 0.0282(13) Uani d . 1
H H15A 0.5424 -0.0066 0.2413 0.033(2) Uiso calc R 1
H H15B 0.6266 -0.0026 0.1879 0.033(2) Uiso calc R 1
C C16 0.4518(5) 0.0194(3) 0.16605(19) 0.0280(13) Uani d . 1
H H16A 0.4329 -0.0303 0.1555 0.033(2) Uiso calc R 1
H H16B 0.3842 0.0403 0.1854 0.033(2) Uiso calc R 1
C C17 1.0053(4) -0.1488(2) -0.05539(19) 0.0212(12) Uani d . 1
H H17A 1.0174 -0.1368 -0.0954 0.033(2) Uiso calc R 1
H H17B 1.0821 -0.1560 -0.0381 0.033(2) Uiso calc R 1
C C18 0.9377(4) -0.2180(2) -0.05173(19) 0.0195(11) Uani d . 1
C C19 0.8621(5) -0.2450(3) -0.0918(2) 0.0266(13) Uani d . 1
H H19 0.8461 -0.2230 -0.1268 0.033(2) Uiso calc R 1
C C20 0.8552(4) -0.3239(2) -0.01947(19) 0.0223(12) Uani d . 1
C C21 0.8315(4) -0.3827(2) 0.01675(19) 0.0232(12) Uani d . 1
H H21 0.7796 -0.4195 0.0061 0.033(2) Uiso calc R 1
C C22 0.8878(5) -0.3838(3) 0.0685(2) 0.0314(14) Uani d . 1
H H22 0.8726 -0.4219 0.0937 0.033(2) Uiso calc R 1
C C23 0.9689(5) -0.3289(3) 0.0850(2) 0.0293(13) Uani d . 1
H H23 1.0072 -0.3321 0.1201 0.033(2) Uiso calc R 1
C C24 0.9912(5) -0.2706(3) 0.0490(2) 0.0252(12) Uani d . 1
H H24 1.0430 -0.2340 0.0599 0.033(2) Uiso calc R 1
C C25 0.9331(4) -0.2676(2) -0.00514(19) 0.0202(11) Uani d . 1
C C26 1.1113(5) 0.1032(3) -0.14008(18) 0.0269(13) Uani d . 1
H H26A 1.0375 0.0991 -0.1607 0.033(2) Uiso calc R 1
H H26B 1.1416 0.1519 -0.1463 0.033(2) Uiso calc R 1
C C27 1.1984(5) 0.0484(3) -0.16453(17) 0.0241(12) Uani d . 1
C C28 1.1668(5) -0.0224(3) -0.17850(18) 0.0254(12) Uani d . 1
H H28 1.0893 -0.0374 -0.1737 0.033(2) Uiso calc R 1
C C29 1.2487(6) -0.0705(3) -0.1993(2) 0.0356(14) Uani d . 1
H H29 1.2263 -0.1181 -0.2070 0.033(2) Uiso calc R 1
C C30 1.3615(6) -0.0498(3) -0.2089(2) 0.0369(14) Uani d . 1
H H30 1.4153 -0.0822 -0.2248 0.033(2) Uiso calc R 1
C C31 1.3952(5) 0.0199(3) -0.1948(2) 0.0400(15) Uani d . 1
H H31 1.4731 0.0342 -0.1998 0.033(2) Uiso calc R 1
C C32 1.3130(5) 0.0695(3) -0.17294(19) 0.0341(14) Uani d . 1
H H32 1.3361 0.1167 -0.1641 0.033(2) Uiso calc R 1
C C33 0.8379(4) 0.1997(3) 0.06795(18) 0.0249(12) Uani d . 1
H H33A 0.7908 0.2397 0.0825 0.033(2) Uiso calc R 1
H H33B 0.7888 0.1565 0.0674 0.033(2) Uiso calc R 1
C C34 0.9402(4) 0.1873(3) 0.10712(19) 0.0214(11) Uani d . 1
C C35 0.9838(5) 0.1176(3) 0.11616(19) 0.0269(13) Uani d . 1
H H35 0.9455 0.0777 0.1002 0.033(2) Uiso calc R 1
C C36 1.0860(5) 0.1074(3) 0.1495(2) 0.0342(14) Uani d . 1
H H36 1.1174 0.0611 0.1544 0.033(2) Uiso calc R 1
C C37 1.1384(5) 0.1664(3) 0.1746(2) 0.0332(14) Uani d . 1
H H37 1.2043 0.1594 0.1976 0.033(2) Uiso calc R 1
C C38 1.0956(5) 0.2360(3) 0.1665(2) 0.0331(14) Uani d . 1
H H38 1.1331 0.2757 0.1832 0.033(2) Uiso calc R 1
C C39 0.9952(5) 0.2459(3) 0.13289(19) 0.0277(13) Uani d . 1
H H39 0.9649 0.2924 0.1278 0.033(2) Uiso calc R 1
C C40 0.5752(8) -0.3331(3) -0.1919(2) 0.071(2) Uani d . 1
H H40A 0.5893 -0.2899 -0.1699 0.033(2) Uiso calc R 1
H H40B 0.5130 -0.3242 -0.2189 0.033(2) Uiso calc R 1
H H40C 0.6456 -0.3463 -0.2122 0.033(2) Uiso calc R 1
C C41 0.5397(6) -0.3947(3) -0.1522(2) 0.0559(18) Uani d . 1
H H41A 0.4681 -0.3820 -0.1318 0.033(2) Uiso calc R 1
H H41B 0.5252 -0.4386 -0.1741 0.033(2) Uiso calc R 1
C C42 1.0066(6) 0.1863(3) -0.2715(2) 0.0539(18) Uani d . 1
H H42A 1.0788 0.2012 -0.2535 0.081 Uiso calc R 1
H H42B 1.0116 0.1949 -0.3120 0.081 Uiso calc R 1
H H42C 0.9938 0.1355 -0.2646 0.081 Uiso calc R 1
C C43 0.9092(7) 0.2280(4) -0.2477(3) 0.079(2) Uani d . 1
H H43A 0.9057 0.2200 -0.2067 0.094 Uiso calc R 1
H H43B 0.9235 0.2794 -0.2541 0.094 Uiso calc R 1
C C44 0.8697(6) 0.1249(3) -0.4124(2) 0.0529(18) Uani d . 1
H H44A 0.8727 0.0880 -0.4414 0.079 Uiso calc R 1
H H44B 0.8427 0.1039 -0.3770 0.079 Uiso calc R 1
H H44C 0.9469 0.1450 -0.4069 0.079 Uiso calc R 1
C C45 0.7878(5) 0.1832(3) -0.4304(2) 0.0425(15) Uani d . 1
H H45A 0.8144 0.2041 -0.4663 0.051 Uiso calc R 1
H H45B 0.7100 0.1629 -0.4364 0.051 Uiso calc R 1

loop_
_atom_site_aniso_label
_atom_site_aniso_U_11
_atom_site_aniso_U_22
_atom_site_aniso_U_33
_atom_site_aniso_U_12
_atom_site_aniso_U_13
_atom_site_aniso_U_23
S1 0.0458(9) 0.0353(8) 0.0206(6) 0.0071(7) -0.0042(7) -0.0016(6)
O1 0.0331(19) 0.0078(16) 0.0203(16) -0.0018(15) -0.0011(16) -0.0077(14)
O2 0.0346(19) 0.0086(17) 0.0258(17) 0.0018(16) -0.0019(18) 0.0026(14)
O3 0.0261(19) 0.0113(18) 0.0366(19) -0.0059(16) 0.0062(17) 0.0021(15)
O4 0.039(2) 0.0162(18) 0.0224(17) -0.0020(17) 0.0063(18) -0.0029(14)
O5 0.0253(18) 0.029(2) 0.0233(16) 0.0086(17) -0.0041(17) 0.0000(16)
O6 0.073(3) 0.031(2) 0.037(2) -0.005(2) -0.017(2) -0.0189(17)
O7 0.045(2) 0.041(2) 0.037(2) 0.006(2) -0.001(2) 0.0061(18)
O8 0.082(3) 0.047(3) 0.048(2) 0.002(3) 0.001(3) -0.011(2)
O9 0.072(3) 0.035(2) 0.0252(17) -0.026(2) -0.010(2) 0.0097(17)
O10 0.070(3) 0.070(3) 0.049(2) -0.006(3) 0.000(3) -0.012(2)
O11 0.073(3) 0.055(3) 0.043(2) 0.012(2) 0.000(2) -0.004(2)
N1 0.030(2) 0.009(2) 0.0192(19) -0.005(2) 0.0007(19) -0.0023(17)
N2 0.025(2) 0.009(2) 0.0192(19) -0.0053(19) 0.0015(19) -0.0006(17)
N3 0.025(2) 0.009(2) 0.024(2) 0.0028(19) 0.002(2) 0.0009(17)
N4 0.017(2) 0.016(2) 0.0156(18) 0.0012(19) -0.0032(18) -0.0019(16)
N5 0.027(2) 0.018(2) 0.0118(19) 0.000(2) -0.0099(18) -0.0016(17)
N6 0.034(2) 0.015(2) 0.0135(19) 0.005(2) -0.004(2) 0.0012(17)
N7 0.039(2) 0.020(2) 0.0113(18) 0.010(2) -0.0099(19) -0.0092(17)
N8 0.031(3) 0.050(3) 0.036(2) 0.006(3) -0.013(2) -0.005(2)
N9 0.036(3) 0.015(2) 0.026(2) -0.004(2) 0.001(2) 0.0024(18)
C1 0.029(3) 0.020(3) 0.005(2) 0.002(2) -0.005(2) -0.001(2)
C2 0.024(3) 0.008(2) 0.020(2) -0.003(2) -0.002(2) -0.0027(19)
C3 0.030(3) 0.006(3) 0.023(3) 0.003(3) 0.012(2) 0.005(2)
C4 0.027(3) 0.008(3) 0.024(2) 0.006(2) 0.005(2) 0.000(2)
C5 0.030(3) 0.003(2) 0.019(2) 0.006(2) -0.002(3) -0.001(2)
C6 0.023(3) 0.010(3) 0.018(2) -0.008(2) -0.006(2) 0.003(2)
C7 0.019(3) 0.021(3) 0.016(2) 0.002(3) 0.001(2) 0.014(2)
C8 0.030(3) 0.012(2) 0.021(2) 0.001(2) 0.003(2) 0.000(2)
C9 0.024(3) 0.012(3) 0.027(3) 0.007(2) -0.008(2) 0.007(2)
C10 0.022(3) 0.017(3) 0.013(2) 0.003(2) -0.005(2) 0.002(2)
C11 0.026(3) 0.005(2) 0.018(2) 0.002(2) -0.009(3) -0.004(2)
C12 0.023(3) 0.014(3) 0.022(2) 0.001(2) 0.004(2) 0.003(2)
C13 0.040(3) 0.012(3) 0.020(2) -0.002(3) 0.001(3) -0.006(2)
C14 0.043(3) 0.022(3) 0.021(2) 0.000(3) -0.007(3) -0.003(2)
C15 0.040(3) 0.027(3) 0.017(2) 0.004(3) 0.004(3) 0.007(2)
C16 0.039(3) 0.020(3) 0.025(3) 0.004(3) -0.003(3) 0.005(2)
C17 0.034(3) 0.009(3) 0.021(2) -0.001(2) 0.007(3) -0.003(2)
C18 0.026(3) 0.005(2) 0.028(3) -0.001(2) 0.001(3) -0.009(2)
C19 0.045(3) 0.011(3) 0.024(3) -0.001(3) 0.008(3) 0.007(2)
C20 0.030(3) 0.011(3) 0.026(3) 0.001(2) -0.001(2) -0.003(2)
C21 0.024(3) 0.016(3) 0.030(3) 0.008(2) 0.007(3) 0.004(2)
C22 0.039(3) 0.018(3) 0.037(3) 0.015(3) 0.020(3) 0.013(2)
C23 0.039(3) 0.026(3) 0.024(3) 0.011(3) 0.001(3) 0.000(2)
C24 0.032(3) 0.013(3) 0.031(3) 0.005(3) 0.002(3) -0.004(2)
C25 0.029(3) 0.006(3) 0.026(3) 0.004(2) 0.005(3) -0.001(2)
C26 0.040(3) 0.023(3) 0.018(2) -0.012(3) -0.002(2) 0.003(2)
C27 0.035(3) 0.029(3) 0.009(2) 0.000(3) 0.001(3) -0.003(2)
C28 0.034(3) 0.026(3) 0.017(2) -0.005(3) -0.001(2) -0.005(2)
C29 0.062(4) 0.022(3) 0.023(3) -0.003(3) -0.004(3) -0.007(2)
C30 0.047(4) 0.041(4) 0.023(3) 0.005(3) -0.003(3) -0.008(3)
C31 0.029(3) 0.066(5) 0.024(3) -0.006(3) 0.007(3) -0.005(3)
C32 0.045(4) 0.037(3) 0.021(3) -0.019(3) 0.000(3) -0.012(2)
C33 0.032(3) 0.020(3) 0.023(2) 0.004(2) -0.013(3) -0.001(2)
C34 0.021(3) 0.020(3) 0.023(2) 0.001(2) 0.003(2) -0.006(2)
C35 0.040(3) 0.018(3) 0.023(2) 0.003(3) 0.008(3) 0.006(2)
C36 0.045(4) 0.028(3) 0.030(3) 0.014(3) -0.004(3) 0.002(3)
C37 0.031(3) 0.047(4) 0.021(3) -0.012(3) -0.009(3) 0.011(3)
C38 0.044(4) 0.030(3) 0.026(3) -0.008(3) -0.009(3) -0.001(2)
C39 0.042(3) 0.015(3) 0.026(3) 0.007(3) 0.004(3) 0.000(2)
C40 0.134(7) 0.045(4) 0.035(3) -0.004(5) -0.002(4) 0.000(3)
C41 0.077(5) 0.046(4) 0.045(3) -0.016(4) -0.017(4) 0.008(3)
C42 0.064(5) 0.054(4) 0.043(3) -0.023(4) -0.012(4) 0.010(3)
C43 0.085(6) 0.056(5) 0.095(5) -0.001(5) -0.017(5) -0.050(4)
C44 0.083(5) 0.029(3) 0.047(3) 0.003(4) -0.009(4) 0.001(3)
C45 0.038(4) 0.035(3) 0.054(4) -0.004(3) -0.016(3) -0.003(3)

loop_
_atom_type_symbol
_atom_type_description
_atom_type_scat_dispersion_real
_atom_type_scat_dispersion_imag
_atom_type_scat_source
C C 0.0181 0.0091 'International Tables Vol C Tables 4.2.6.8 and 6.1.1.4'
H H 0.0000 0.0000 'International Tables Vol C Tables 4.2.6.8 and 6.1.1.4'
N N 0.0311 0.0180 'International Tables Vol C Tables 4.2.6.8 and 6.1.1.4'
O O 0.0492 0.0322 'International Tables Vol C Tables 4.2.6.8 and 6.1.1.4'
S S 0.3331 0.5567 'International Tables Vol C Tables 4.2.6.8 and 6.1.1.4'

loop_
_geom_angle_atom_site_label_1
_geom_angle_atom_site_label_2
_geom_angle_atom_site_label_3
_geom_angle
O7 S1 O6 119.7(2)
O7 S1 N8 105.4(2)
O6 S1 N8 108.8(3)
O7 S1 N7 105.4(2)
O6 S1 N7 106.5(2)
N8 S1 N7 111.0(2)
C3 N1 C4 121.3(4)
C5 N2 C6 126.0(4)
C7 N3 C8 122.8(4)
C10 N4 C9 125.3(4)
C11 N5 C1 122.4(4)
C12 N6 C13 110.8(3)
C12 N6 C16 112.5(4)
C13 N6 C16 109.5(3)
C15 N7 C14 111.3(3)
C15 N7 S1 114.9(3)
C14 N7 S1 112.8(3)
C20 N9 C19 108.1(4)
N5 C1 C10 113.7(4)
N5 C1 C2 110.6(4)
C10 C1 C2 110.0(4)
C1 C2 C3 110.8(4)
O1 C3 N1 122.3(4)
O1 C3 C2 122.0(4)
N1 C3 C2 115.7(4)
N1 C4 C5 112.5(4)
N1 C4 C17 109.5(4)
C5 C4 C17 110.5(4)
O2 C5 N2 122.1(4)
O2 C5 C4 120.2(4)
N2 C5 C4 117.7(4)
N2 C6 C7 112.8(4)
N2 C6 C26 109.7(4)
C7 C6 C26 109.5(4)
O3 C7 N3 122.0(4)
O3 C7 C6 119.6(4)
N3 C7 C6 118.3(4)
N3 C8 C9 109.9(4)
N3 C8 C33 109.2(4)
C9 C8 C33 112.3(4)
N4 C9 C8 111.4(3)
O4 C10 N4 122.1(4)
O4 C10 C1 118.6(4)
N4 C10 C1 119.3(4)
O5 C11 N5 123.1(4)
O5 C11 C12 122.2(4)
N5 C11 C12 114.7(4)
N6 C12 C11 113.7(4)
N6 C13 C14 111.5(4)
N7 C14 C13 107.9(4)
N7 C15 C16 109.7(4)
N6 C16 C15 108.9(4)
C18 C17 C4 113.5(4)
C19 C18 C25 105.6(4)
C19 C18 C17 126.6(4)
C25 C18 C17 127.7(4)
C18 C19 N9 110.8(4)
N9 C20 C21 129.6(4)
N9 C20 C25 107.1(4)
C21 C20 C25 123.3(4)
C22 C21 C20 117.1(5)
C21 C22 C23 122.2(4)
C24 C23 C22 120.3(5)
C23 C24 C25 118.8(5)
C20 C25 C18 108.3(4)
C20 C25 C24 118.4(4)
C18 C25 C24 133.3(4)
C27 C26 C6 113.4(4)
C32 C27 C28 118.4(5)
C32 C27 C26 118.9(5)
C28 C27 C26 122.7(5)
C29 C28 C27 120.8(5)
C30 C29 C28 121.3(5)
C29 C30 C31 118.9(6)
C30 C31 C32 120.5(5)
C27 C32 C31 120.1(5)
C34 C33 C8 111.9(4)
C39 C34 C35 119.4(5)
C39 C34 C33 119.9(4)
C35 C34 C33 120.6(4)
C34 C35 C36 120.0(5)
C37 C36 C35 119.2(5)
C36 C37 C38 121.5(5)
C37 C38 C39 119.0(5)
C34 C39 C38 120.9(5)
O9 C41 C40 108.3(5)
O10 C43 C42 112.6(5)
O11 C45 C44 110.2(5)

loop_
_geom_bond_atom_site_label_1
_geom_bond_atom_site_label_2
_geom_bond_distance
S1 O7 1.421(4)
S1 O6 1.436(4)
S1 N8 1.608(5)
S1 N7 1.661(4)
O1 C3 1.233(5)
O2 C5 1.258(5)
O3 C7 1.251(5)
O4 C10 1.247(5)
O5 C11 1.214(5)
O9 C41 1.462(7)
O10 C43 1.449(8)
O11 C45 1.446(6)
N1 C3 1.331(6)
N1 C4 1.449(6)
N2 C5 1.321(5)
N2 C6 1.460(5)
N3 C7 1.341(6)
N3 C8 1.444(6)
N4 C10 1.328(5)
N4 C9 1.455(6)
N5 C11 1.352(6)
N5 C1 1.460(5)
N6 C12 1.459(6)
N6 C13 1.462(6)
N6 C16 1.470(6)
N7 C15 1.472(6)
N7 C14 1.486(6)
N9 C20 1.375(6)
N9 C19 1.375(6)
C1 C10 1.507(6)
C1 C2 1.522(6)
C2 C3 1.533(6)
C4 C5 1.505(6)
C4 C17 1.551(6)
C6 C7 1.520(6)
C6 C26 1.538(6)
C8 C9 1.529(6)
C8 C33 1.537(6)
C11 C12 1.510(6)
C13 C14 1.517(7)
C15 C16 1.552(7)
C17 C18 1.489(6)
C18 C19 1.362(7)
C18 C25 1.419(6)
C20 C21 1.399(6)
C20 C25 1.402(6)
C21 C22 1.366(7)
C22 C23 1.420(7)
C23 C24 1.386(7)
C24 C25 1.425(7)
C26 C27 1.524(7)
C27 C32 1.372(7)
C27 C28 1.389(7)
C28 C29 1.372(7)
C29 C30 1.355(8)
C30 C31 1.379(8)
C31 C32 1.400(8)
C33 C34 1.496(6)
C34 C39 1.382(7)
C34 C35 1.390(6)
C35 C36 1.411(7)
C36 C37 1.368(7)
C37 C38 1.383(7)
C38 C39 1.396(7)
C40 C41 1.517(8)
C42 C43 1.455(9)
C44 C45 1.480(8)

loop_
_cod_related_entry_id
_cod_related_entry_database
_cod_related_entry_code
1 ChemSpider 30654459
